data_4125573
loop_
_publ_author_name
'Campos, Michael P.'
'Hendricks, Mark P.'
'Beecher, Alexander N.'
'Walravens, Willem'
'Swain, Robert A.'
'Cleveland, Gregory T.'
'Hens, Zeger'
'Sfeir, Matthew Y.'
'Owen, Jonathan S.'

_publ_section_title
;
 A Library of Selenourea Precursors to PbSe Nanocrystals with Size
 Distributions near the Homogeneous Limit.
;
_journal_issue 6
_journal_name_full 'Journal of the American Chemical Society'
_journal_page_first 2296
_journal_page_last 2305
_journal_paper_doi 10.1021/jacs.6b11021
_journal_volume 139
_journal_year 2017
_chemical_formula_moiety 'C10 H20 N2 Se'
_chemical_formula_sum 'C10 H20 N2 Se'
_chemical_formula_weight 247.24
_space_group_crystal_system orthorhombic
_space_group_IT_number 61
_space_group_name_Hall '-P 2ac 2ab'
_space_group_name_H-M_alt 'P b c a'
_symmetry_space_group_name_Hall '-P 2ac 2ab'
_symmetry_space_group_name_H-M 'P b c a'
_atom_sites_solution_hydrogens mixed
_audit_creation_date 2016-01-11
_audit_creation_method
;
Olex2 1.2
(compiled 2015.09.30 svn.r3233 for OlexSys, GUI svn.r5103)
;
_cell_angle_alpha 90
_cell_angle_beta 90
_cell_angle_gamma 90
_cell_formula_units_Z 8
_cell_length_a 11.42330(9)
_cell_length_b 10.80265(8)
_cell_length_c 18.95402(15)
_cell_measurement_reflns_used 29172
_cell_measurement_temperature 100.0(4)
_cell_measurement_theta_max 71.4860
_cell_measurement_theta_min 4.6590
_cell_volume 2338.96(3)
_computing_cell_refinement
;
CrysAlisPro, Agilent Technologies,
Version 1.171.37.34 (release 22-05-2014 CrysAlis171 .NET)
(compiled May 22 2014,16:03:01)
;
_computing_data_collection
;
CrysAlisPro, Agilent Technologies,
Version 1.171.37.34 (release 22-05-2014 CrysAlis171 .NET)
(compiled May 22 2014,16:03:01)
;
_computing_data_reduction
;
CrysAlisPro, Agilent Technologies,
Version 1.171.37.34 (release 22-05-2014 CrysAlis171 .NET)
(compiled May 22 2014,16:03:01)
;
_computing_molecular_graphics 'Olex2 (Dolomanov et al., 2009)'
_computing_publication_material 'Olex2 (Dolomanov et al., 2009)'
_computing_structure_refinement 'ShelXL (Sheldrick, 2015)'
_computing_structure_solution 'ShelXS (Sheldrick, 2008)'
_diffrn_ambient_environment N~2~
_diffrn_ambient_temperature 100.0(4)
_diffrn_detector 'CCD plate'
_diffrn_detector_area_resol_mean 8.0549
_diffrn_detector_type EosS2
_diffrn_measured_fraction_theta_full 1.000
_diffrn_measured_fraction_theta_max 0.995
_diffrn_measurement_details
;
#__ type_ start__ end____ width___ exp.time_
  1 omega  -32.00   62.00   1.0000    1.5000
omega____ theta____ kappa____ phi______ frames
    -       35.5316  -77.0000  -90.0000 94

#__ type_ start__ end____ width___ exp.time_
  2 omega    1.00   74.00   1.0000    1.5000
omega____ theta____ kappa____ phi______ frames
    -       35.5316  -99.0000  150.0000 73

#__ type_ start__ end____ width___ exp.time_
  3 omega   16.00  105.00   1.0000    1.5000
omega____ theta____ kappa____ phi______ frames
    -       35.5316   37.0000    0.0000 89

#__ type_ start__ end____ width___ exp.time_
  4 omega  -32.00   62.00   1.0000    1.5000
omega____ theta____ kappa____ phi______ frames
    -       35.5316  -77.0000   60.0000 94

#__ type_ start__ end____ width___ exp.time_
  5 omega    9.00  103.00   1.0000    1.5000
omega____ theta____ kappa____ phi______ frames
    -       35.5316   77.0000   90.0000 94

#__ type_ start__ end____ width___ exp.time_
  6 omega    1.00   74.00   1.0000    1.5000
omega____ theta____ kappa____ phi______ frames
    -       35.5316  -99.0000  -60.0000 73

#__ type_ start__ end____ width___ exp.time_
  7 omega    9.00  103.00   1.0000    1.5000
omega____ theta____ kappa____ phi______ frames
    -       35.5316   77.0000 -180.0000 94

#__ type_ start__ end____ width___ exp.time_
  8 omega  -32.00   62.00   1.0000    1.5000
omega____ theta____ kappa____ phi______ frames
    -       35.5316  -77.0000 -150.0000 94

#__ type_ start__ end____ width___ exp.time_
  9 omega   55.00  108.00   1.0000    1.5000
omega____ theta____ kappa____ phi______ frames
    -       35.5316 -178.0000   90.0000 53

#__ type_ start__ end____ width___ exp.time_
 10 omega   19.00  103.00   1.0000    1.5000
omega____ theta____ kappa____ phi______ frames
    -       35.5316   57.0000 -120.0000 84

#__ type_ start__ end____ width___ exp.time_
 11 omega   57.00  108.00   1.0000    1.5000
omega____ theta____ kappa____ phi______ frames
    -       35.5316  178.0000 -120.0000 51

#__ type_ start__ end____ width___ exp.time_
 12 omega   38.00   91.00   1.0000    8.0000
omega____ theta____ kappa____ phi______ frames
    -      108.0000  -30.0000    0.0000 53

#__ type_ start__ end____ width___ exp.time_
 13 omega   70.00  178.00   1.0000    8.0000
omega____ theta____ kappa____ phi______ frames
    -      108.0000   15.0000 -150.0000 108

#__ type_ start__ end____ width___ exp.time_
 14 omega   70.00  178.00   1.0000    8.0000
omega____ theta____ kappa____ phi______ frames
    -      108.0000   15.0000  -60.0000 108

#__ type_ start__ end____ width___ exp.time_
 15 omega   38.00   91.00   1.0000    8.0000
omega____ theta____ kappa____ phi______ frames
    -      108.0000  -30.0000   90.0000 53

#__ type_ start__ end____ width___ exp.time_
 16 omega   38.00   91.00   1.0000    8.0000
omega____ theta____ kappa____ phi______ frames
    -      108.0000  -30.0000  -30.0000 53

#__ type_ start__ end____ width___ exp.time_
 17 omega   91.00  176.00   1.0000    8.0000
omega____ theta____ kappa____ phi______ frames
    -      108.0000   45.0000    0.0000 85

#__ type_ start__ end____ width___ exp.time_
 18 omega   40.00  102.00   1.0000    8.0000
omega____ theta____ kappa____ phi______ frames
    -      108.0000  -48.0000   64.9076 62

#__ type_ start__ end____ width___ exp.time_
 19 omega   37.00  146.00   1.0000    8.0000
omega____ theta____ kappa____ phi______ frames
    -      108.0000  -15.0000    0.0000 109

#__ type_ start__ end____ width___ exp.time_
 20 omega   70.00  178.00   1.0000    8.0000
omega____ theta____ kappa____ phi______ frames
    -      108.0000   15.0000  -90.0000 108

#__ type_ start__ end____ width___ exp.time_
 21 omega   38.00   91.00   1.0000    8.0000
omega____ theta____ kappa____ phi______ frames
    -      108.0000  -30.0000 -150.0000 53

#__ type_ start__ end____ width___ exp.time_
 22 omega   39.00  109.00   1.0000    8.0000
omega____ theta____ kappa____ phi______ frames
    -      108.0000  -94.0000 -120.0000 70

#__ type_ start__ end____ width___ exp.time_
 23 omega   38.00  116.00   1.0000    8.0000
omega____ theta____ kappa____ phi______ frames
    -      108.0000 -111.0000 -150.0000 78

#__ type_ start__ end____ width___ exp.time_
 24 omega   40.00  135.00   1.0000    8.0000
omega____ theta____ kappa____ phi______ frames
    -      108.0000  -77.0000   30.0000 95

#__ type_ start__ end____ width___ exp.time_
 25 omega   40.00  135.00   1.0000    8.0000
omega____ theta____ kappa____ phi______ frames
    -      108.0000  -77.0000   60.0000 95

#__ type_ start__ end____ width___ exp.time_
 26 omega   40.00   99.00   1.0000    8.0000
omega____ theta____ kappa____ phi______ frames
    -      108.0000  -45.0000 -150.0000 59

#__ type_ start__ end____ width___ exp.time_
 27 omega   38.00   91.00   1.0000    8.0000
omega____ theta____ kappa____ phi______ frames
    -      108.0000  -30.0000  -90.0000 53

#__ type_ start__ end____ width___ exp.time_
 28 omega   40.00  135.00   1.0000    8.0000
omega____ theta____ kappa____ phi______ frames
    -      108.0000  -77.0000  -60.0000 95

#__ type_ start__ end____ width___ exp.time_
 29 omega   39.00  109.00   1.0000    8.0000
omega____ theta____ kappa____ phi______ frames
    -      108.0000  -94.0000 -180.0000 70

#__ type_ start__ end____ width___ exp.time_
 30 omega  100.00  178.00   1.0000    8.0000
omega____ theta____ kappa____ phi______ frames
    -      108.0000  111.0000  120.0000 78

#__ type_ start__ end____ width___ exp.time_
 31 omega  100.00  178.00   1.0000    8.0000
omega____ theta____ kappa____ phi______ frames
    -      108.0000  111.0000   60.0000 78

#__ type_ start__ end____ width___ exp.time_
 32 omega   39.00  109.00   1.0000    8.0000
omega____ theta____ kappa____ phi______ frames
    -      108.0000  -94.0000 -150.0000 70

#__ type_ start__ end____ width___ exp.time_
 33 omega   41.00  126.00   1.0000    8.0000
omega____ theta____ kappa____ phi______ frames
    -      108.0000  -61.0000 -150.0000 85

#__ type_ start__ end____ width___ exp.time_
 34 omega   39.00  109.00   1.0000    8.0000
omega____ theta____ kappa____ phi______ frames
    -      108.0000  -94.0000   30.0000 70

#__ type_ start__ end____ width___ exp.time_
 35 omega   37.00  146.00   1.0000    8.0000
omega____ theta____ kappa____ phi______ frames
    -      108.0000  -15.0000  -90.0000 109

#__ type_ start__ end____ width___ exp.time_
 36 omega   38.00  116.00   1.0000    8.0000
omega____ theta____ kappa____ phi______ frames
    -      108.0000 -111.0000    0.0000 78

#__ type_ start__ end____ width___ exp.time_
 37 omega   40.00   99.00   1.0000    8.0000
omega____ theta____ kappa____ phi______ frames
    -      108.0000  -45.0000 -180.0000 59

#__ type_ start__ end____ width___ exp.time_
 38 omega   40.00  135.00   1.0000    8.0000
omega____ theta____ kappa____ phi______ frames
    -      108.0000  -77.0000 -150.0000 95

#__ type_ start__ end____ width___ exp.time_
 39 omega   38.00  116.00   1.0000    8.0000
omega____ theta____ kappa____ phi______ frames
    -      108.0000 -111.0000  -90.0000 78

#__ type_ start__ end____ width___ exp.time_
 40 omega   38.00  116.00   1.0000    8.0000
omega____ theta____ kappa____ phi______ frames
    -      108.0000 -111.0000   90.0000 78

#__ type_ start__ end____ width___ exp.time_
 41 omega   38.00   91.00   1.0000    8.0000
omega____ theta____ kappa____ phi______ frames
    -      108.0000  -30.0000  150.0000 53

#__ type_ start__ end____ width___ exp.time_
 42 omega   57.00  150.00   1.0000    8.0000
omega____ theta____ kappa____ phi______ frames
    -      108.0000  178.0000 -150.0000 93

#__ type_ start__ end____ width___ exp.time_
 43 omega   91.00  176.00   1.0000    8.0000
omega____ theta____ kappa____ phi______ frames
    -      108.0000   45.0000 -120.0000 85

#__ type_ start__ end____ width___ exp.time_
 44 omega   41.00  126.00   1.0000    8.0000
omega____ theta____ kappa____ phi______ frames
    -      108.0000  -61.0000  120.0000 85

#__ type_ start__ end____ width___ exp.time_
 45 omega   81.00  176.00   1.0000    8.0000
omega____ theta____ kappa____ phi______ frames
    -      108.0000   77.0000  -60.0000 95

#__ type_ start__ end____ width___ exp.time_
 46 omega   38.00   91.00   1.0000    8.0000
omega____ theta____ kappa____ phi______ frames
    -      108.0000  -30.0000  120.0000 53

#__ type_ start__ end____ width___ exp.time_
 47 omega   70.00  178.00   1.0000    8.0000
omega____ theta____ kappa____ phi______ frames
    -      108.0000   15.0000  150.0000 108

#__ type_ start__ end____ width___ exp.time_
 48 omega   38.00   91.00   1.0000    8.0000
omega____ theta____ kappa____ phi______ frames
    -      108.0000  -30.0000   30.0000 53

#__ type_ start__ end____ width___ exp.time_
 49 omega  100.00  178.00   1.0000    8.0000
omega____ theta____ kappa____ phi______ frames
    -      108.0000  111.0000  150.0000 78

#__ type_ start__ end____ width___ exp.time_
 50 omega   38.00  116.00   1.0000    8.0000
omega____ theta____ kappa____ phi______ frames
    -      108.0000 -111.0000 -180.0000 78

#__ type_ start__ end____ width___ exp.time_
 51 omega   57.00  150.00   1.0000    8.0000
omega____ theta____ kappa____ phi______ frames
    -      108.0000  178.0000  120.0000 93

#__ type_ start__ end____ width___ exp.time_
 52 omega   40.00  101.00   1.0000    8.0000
omega____ theta____ kappa____ phi______ frames
    -      108.0000  -47.0000   20.8354 61

#__ type_ start__ end____ width___ exp.time_
 53 omega   39.00  143.00   1.0000    8.0000
omega____ theta____ kappa____ phi______ frames
    -      108.0000  -92.0000   59.4694 104

#__ type_ start__ end____ width___ exp.time_
 54 omega    9.00  103.00   1.0000    1.5000
omega____ theta____ kappa____ phi______ frames
    -       35.5316   77.0000  -30.0000 94

#__ type_ start__ end____ width___ exp.time_
 55 omega  -32.00   52.00   1.0000    1.5000
omega____ theta____ kappa____ phi______ frames
    -       35.5316  -57.0000   90.0000 84

#__ type_ start__ end____ width___ exp.time_
 56 omega    9.00  103.00   1.0000    1.5000
omega____ theta____ kappa____ phi______ frames
    -       35.5316   77.0000  120.0000 94

#__ type_ start__ end____ width___ exp.time_
 57 omega   19.00  103.00   1.0000    1.5000
omega____ theta____ kappa____ phi______ frames
    -       35.5316   57.0000    0.0000 84

#__ type_ start__ end____ width___ exp.time_
 58 omega  -34.00   55.00   1.0000    1.5000
omega____ theta____ kappa____ phi______ frames
    -       35.5316  -37.0000  -60.0000 89

#__ type_ start__ end____ width___ exp.time_
 59 omega   16.00  105.00   1.0000    1.5000
omega____ theta____ kappa____ phi______ frames
    -       35.5316   37.0000 -180.0000 89

#__ type_ start__ end____ width___ exp.time_
 60 omega    9.00  103.00   1.0000    1.5000
omega____ theta____ kappa____ phi______ frames
    -       35.5316   77.0000  -90.0000 94

#__ type_ start__ end____ width___ exp.time_
 61 omega    1.00   74.00   1.0000    1.5000
omega____ theta____ kappa____ phi______ frames
    -       35.5316  -99.0000    0.0000 73

#__ type_ start__ end____ width___ exp.time_
 62 omega   19.00  103.00   1.0000    1.5000
omega____ theta____ kappa____ phi______ frames
    -       35.5316   57.0000   60.0000 84

#__ type_ start__ end____ width___ exp.time_
 63 omega    9.00  103.00   1.0000    1.5000
omega____ theta____ kappa____ phi______ frames
    -       35.5316   77.0000   30.0000 94

#__ type_ start__ end____ width___ exp.time_
 64 omega   19.00  103.00   1.0000    1.5000
omega____ theta____ kappa____ phi______ frames
    -       35.5316   57.0000  -60.0000 84

#__ type_ start__ end____ width___ exp.time_
 65 omega   19.00  103.00   1.0000    1.5000
omega____ theta____ kappa____ phi______ frames
    -       35.5316   57.0000   90.0000 84

#__ type_ start__ end____ width___ exp.time_
 66 omega   81.00  176.00   1.0000    8.0000
omega____ theta____ kappa____ phi______ frames
    -      108.0000   77.0000  -90.0000 95

#__ type_ start__ end____ width___ exp.time_
 67 omega   81.00  176.00   1.0000    8.0000
omega____ theta____ kappa____ phi______ frames
    -      108.0000   77.0000   60.0000 95

#__ type_ start__ end____ width___ exp.time_
 68 omega   87.00  178.00   1.0000    8.0000
omega____ theta____ kappa____ phi______ frames
    -      108.0000   30.0000   60.0000 91

#__ type_ start__ end____ width___ exp.time_
 69 omega   90.00  175.00   1.0000    8.0000
omega____ theta____ kappa____ phi______ frames
    -      108.0000   61.0000  -30.0000 85

#__ type_ start__ end____ width___ exp.time_
 70 omega   81.00  176.00   1.0000    8.0000
omega____ theta____ kappa____ phi______ frames
    -      108.0000   77.0000   30.0000 95

#__ type_ start__ end____ width___ exp.time_
 71 omega   81.00  176.00   1.0000    8.0000
omega____ theta____ kappa____ phi______ frames
    -      108.0000   77.0000  150.0000 95

#__ type_ start__ end____ width___ exp.time_
 72 omega   81.00  176.00   1.0000    8.0000
omega____ theta____ kappa____ phi______ frames
    -      108.0000   77.0000   90.0000 95

#__ type_ start__ end____ width___ exp.time_
 73 omega   81.00  176.00   1.0000    8.0000
omega____ theta____ kappa____ phi______ frames
    -      108.0000   77.0000    0.0000 95

#__ type_ start__ end____ width___ exp.time_
 74 omega   81.00  176.00   1.0000    8.0000
omega____ theta____ kappa____ phi______ frames
    -      108.0000   77.0000 -180.0000 95

#__ type_ start__ end____ width___ exp.time_
 75 omega   81.00  127.00   1.0000    8.0000
omega____ theta____ kappa____ phi______ frames
    -      108.0000   77.0000 -120.0000 46

#__ type_ start__ end____ width___ exp.time_
 76 omega   81.00  176.00   1.0000    8.0000
omega____ theta____ kappa____ phi______ frames
    -      108.0000   77.0000  120.0000 95
;
_diffrn_measurement_device 'four-circle diffractometer'
_diffrn_measurement_device_type 'SuperNova, Dual, Cu at zero, EosS2'
_diffrn_measurement_method '\w scans'
_diffrn_orient_matrix_UB_11 0.0842992000
_diffrn_orient_matrix_UB_12 -0.0529111000
_diffrn_orient_matrix_UB_13 0.0558107000
_diffrn_orient_matrix_UB_21 -0.0560493000
_diffrn_orient_matrix_UB_22 -0.1287843000
_diffrn_orient_matrix_UB_23 -0.0088934000
_diffrn_orient_matrix_UB_31 0.0891471000
_diffrn_orient_matrix_UB_32 -0.0309202000
_diffrn_orient_matrix_UB_33 -0.0583819000
_diffrn_radiation_monochromator mirror
_diffrn_radiation_probe x-ray
_diffrn_radiation_type CuK\a
_diffrn_radiation_wavelength 1.54184
_diffrn_reflns_av_R_equivalents 0.0692
_diffrn_reflns_av_unetI/netI 0.0168
_diffrn_reflns_Laue_measured_fraction_full 1.000
_diffrn_reflns_Laue_measured_fraction_max 0.995
_diffrn_reflns_limit_h_max 14
_diffrn_reflns_limit_h_min -13
_diffrn_reflns_limit_k_max 13
_diffrn_reflns_limit_k_min -13
_diffrn_reflns_limit_l_max 23
_diffrn_reflns_limit_l_min -23
_diffrn_reflns_number 68521
_diffrn_reflns_point_group_measured_fraction_full 1.000
_diffrn_reflns_point_group_measured_fraction_max 0.995
_diffrn_reflns_theta_full 67.684
_diffrn_reflns_theta_max 71.846
_diffrn_reflns_theta_min 4.666
_diffrn_source 'sealed X-ray tube'
_diffrn_source_type 'SuperNova (Cu) X-ray Source'
_exptl_absorpt_coefficient_mu 4.022
_exptl_absorpt_correction_T_max 0.900
_exptl_absorpt_correction_T_min 0.740
_exptl_absorpt_correction_type gaussian
_exptl_absorpt_process_details
;
CrysAlisPro, Agilent Technologies,
Version 1.171.37.34 (release 22-05-2014 CrysAlis171 .NET)
(compiled May 22 2014,16:03:01)
Numerical absorption correction based on gaussian integration over
            a multifaceted crystal model
Empirical absorption correction using spherical harmonics,
 implemented in SCALE3 ABSPACK scaling algorithm.
;
_exptl_crystal_density_diffrn 1.404
_exptl_crystal_description
;
;
_exptl_crystal_F_000 1024
_exptl_crystal_size_max 0.0966
_exptl_crystal_size_mid 0.0703
_exptl_crystal_size_min 0.0291
_refine_diff_density_max 0.603
_refine_diff_density_min -0.389
_refine_diff_density_rms 0.100
_refine_ls_extinction_method none
_refine_ls_goodness_of_fit_ref 1.079
_refine_ls_hydrogen_treatment mixed
_refine_ls_matrix_type full
_refine_ls_number_parameters 123
_refine_ls_number_reflns 2282
_refine_ls_number_restraints 1
_refine_ls_restrained_S_all 1.079
_refine_ls_R_factor_all 0.0395
_refine_ls_R_factor_gt 0.0377
_refine_ls_shift/su_max 0.001
_refine_ls_shift/su_mean 0.000
_refine_ls_structure_factor_coef Fsqd
_refine_ls_weighting_details 'w=1/[\s^2^(Fo^2^)+(0.0750P)^2^+0.9160P] where P=(Fo^2^+2Fc^2^)/3'
_refine_ls_weighting_scheme calc
_refine_ls_wR_factor_gt 0.1017
_refine_ls_wR_factor_ref 0.1040
_reflns_Friedel_coverage 0.000
_reflns_number_gt 2174
_reflns_number_total 2282
_reflns_threshold_expression 'I > 2\s(I)'
_cod_data_source_file 18.cif
_cod_data_source_block wcorr
_cod_depositor_comments 'Adding full bibliography for 4125565--4125579.cif.'
_cod_database_code 4125573
_chemical_oxdiff_formula 'C80 H160 N16 Se8'
_chemical_oxdiff_usercomment 'Colorless needles'
_shelx_space_group_comment
;
The symmetry employed for this shelxl refinement is uniquely defined
by the following loop, which should always be used as a source of
symmetry information in preference to the above space-group names.
They are only intended as comments.
;
_reflns_odcompleteness_completeness 99.92
_reflns_odcompleteness_iscentric 1
_reflns_odcompleteness_theta 66.97
_olex2_refinement_description
;
1. Fixed Uiso
 At 1.2 times of:
  All C(H) groups, All C(H,H) groups, All N(H) groups
 At 1.5 times of:
  All C(H,H,H) groups
2. Restrained distances
 N3-H3
 0.88 with sigma of 0.02
3.a Ternary CH refined with riding coordinates:
 C4(H4)
3.b Secondary CH2 refined with riding coordinates:
 C5(H5A,H5B), C6(H6A,H6B), C7(H7A,H7B), C8(H8A,H8B), C9(H9A,H9B), C11(H11A,H11B)
3.c Idealised Me refined as rotating group:
 C12(H12A,H12B,H12C), C13(H13A,H13B,H13C)
;
_shelx_shelxl_version_number 2014/7
_olex2_submission_special_instructions 'No special instructions were received'

loop_
_space_group_symop_operation_xyz
'x, y, z'
'-x+1/2, -y, z+1/2'
'x+1/2, -y+1/2, -z'
'-x, y+1/2, -z+1/2'
'-x, -y, -z'
'x-1/2, y, -z-1/2'
'-x-1/2, y-1/2, z'
'x, -y-1/2, z-1/2'

loop_
_atom_site_label
_atom_site_type_symbol
_atom_site_fract_x
_atom_site_fract_y
_atom_site_fract_z
_atom_site_U_iso_or_equiv
_atom_site_adp_type
_atom_site_occupancy
_atom_site_site_symmetry_order
_atom_site_calc_flag
_atom_site_refinement_flags_posn
Se1 Se 0.10034(2) 0.56737(2) 0.37385(2) 0.02168(14) Uani 1 1 d .
C2 C 0.12878(16) 0.40082(18) 0.35286(10) 0.0163(3) Uani 1 1 d .
N3 N 0.18143(14) 0.32581(15) 0.39955(8) 0.0184(3) Uani 1 1 d D
H3 H 0.204(2) 0.2527(17) 0.3867(12) 0.022 Uiso 1 1 d DR
C4 C 0.21383(16) 0.35702(17) 0.47208(10) 0.0189(4) Uani 1 1 d .
H4 H 0.1639 0.4274 0.4885 0.023 Uiso 1 1 calc R
C5 C 0.34164(19) 0.3952(2) 0.47688(11) 0.0246(4) Uani 1 1 d .
H5A H 0.3542 0.4710 0.4485 0.030 Uiso 1 1 calc R
H5B H 0.3913 0.3288 0.4569 0.030 Uiso 1 1 calc R
C6 C 0.3781(2) 0.4197(2) 0.55311(13) 0.0307(5) Uani 1 1 d .
H6A H 0.4627 0.4393 0.5546 0.037 Uiso 1 1 calc R
H6B H 0.3347 0.4923 0.5713 0.037 Uiso 1 1 calc R
C7 C 0.35377(19) 0.3083(2) 0.60000(11) 0.0261(4) Uani 1 1 d .
H7A H 0.4042 0.2384 0.5853 0.031 Uiso 1 1 calc R
H7B H 0.3732 0.3292 0.6495 0.031 Uiso 1 1 calc R
C8 C 0.22642(18) 0.2699(2) 0.59528(10) 0.0262(4) Uani 1 1 d .
H8A H 0.1766 0.3364 0.6150 0.031 Uiso 1 1 calc R
H8B H 0.2140 0.1943 0.6239 0.031 Uiso 1 1 calc R
C9 C 0.19004(17) 0.2445(2) 0.51887(10) 0.0241(4) Uani 1 1 d .
H9A H 0.2341 0.1724 0.5006 0.029 Uiso 1 1 calc R
H9B H 0.1056 0.2241 0.5173 0.029 Uiso 1 1 calc R
N10 N 0.09772(13) 0.34969(16) 0.29113(9) 0.0173(4) Uani 1 1 d .
C11 C 0.03376(19) 0.41854(17) 0.23644(10) 0.0201(4) Uani 1 1 d .
H11A H 0.0590 0.3892 0.1894 0.024 Uiso 1 1 calc R
H11B H 0.0536 0.5075 0.2401 0.024 Uiso 1 1 calc R
C12 C -0.09741(17) 0.4031(2) 0.24307(13) 0.0260(5) Uani 1 1 d .
H12A H -0.1363 0.4462 0.2041 0.039 Uiso 1 1 calc GR
H12B H -0.1237 0.4381 0.2880 0.039 Uiso 1 1 calc GR
H12C H -0.1172 0.3149 0.2414 0.039 Uiso 1 1 calc GR
C13 C 0.11257(17) 0.21681(18) 0.27909(11) 0.0194(4) Uani 1 1 d .
H13A H 0.1962 0.1975 0.2752 0.029 Uiso 1 1 calc GR
H13B H 0.0728 0.1932 0.2353 0.029 Uiso 1 1 calc GR
H13C H 0.0788 0.1707 0.3187 0.029 Uiso 1 1 calc GR

loop_
_atom_site_aniso_label
_atom_site_aniso_U_11
_atom_site_aniso_U_22
_atom_site_aniso_U_33
_atom_site_aniso_U_23
_atom_site_aniso_U_13
_atom_site_aniso_U_12
Se1 0.0246(2) 0.0144(2) 0.0260(2) -0.00253(7) -0.00630(7) 0.00180(6)
C2 0.0141(8) 0.0155(8) 0.0193(9) -0.0008(7) 0.0005(7) -0.0006(7)
N3 0.0215(8) 0.0149(7) 0.0187(8) -0.0019(6) -0.0017(6) 0.0021(6)
C4 0.0219(9) 0.0168(9) 0.0181(9) -0.0032(7) -0.0033(7) 0.0023(7)
C5 0.0258(11) 0.0254(10) 0.0227(10) 0.0050(8) -0.0043(8) -0.0078(8)
C6 0.0324(11) 0.0321(12) 0.0275(12) 0.0066(9) -0.0115(10) -0.0140(9)
C7 0.0291(11) 0.0260(10) 0.0232(10) 0.0041(8) -0.0080(8) -0.0029(8)
C8 0.0269(10) 0.0319(11) 0.0198(10) 0.0027(8) 0.0011(8) -0.0032(8)
C9 0.0234(10) 0.0275(10) 0.0215(10) 0.0015(8) -0.0011(8) -0.0085(8)
N10 0.0192(8) 0.0156(8) 0.0169(8) 0.0005(6) -0.0022(5) -0.0010(5)
C11 0.0253(10) 0.0188(9) 0.0162(9) 0.0029(6) -0.0024(8) -0.0010(7)
C12 0.0239(12) 0.0220(10) 0.0320(12) 0.0036(9) -0.0088(8) -0.0033(7)
C13 0.0223(9) 0.0183(10) 0.0177(9) -0.0020(7) -0.0013(7) 0.0001(7)

loop_
_atom_type_symbol
_atom_type_description
_atom_type_scat_dispersion_real
_atom_type_scat_dispersion_imag
_atom_type_scat_source
C C 0.0181 0.0091 'International Tables Vol C Tables 4.2.6.8 and 6.1.1.4'
H H 0.0000 0.0000 'International Tables Vol C Tables 4.2.6.8 and 6.1.1.4'
N N 0.0311 0.0180 'International Tables Vol C Tables 4.2.6.8 and 6.1.1.4'
Se Se -0.7943 1.1372 'International Tables Vol C Tables 4.2.6.8 and 6.1.1.4'

loop_
_exptl_crystal_face_index_h
_exptl_crystal_face_index_k
_exptl_crystal_face_index_l
_exptl_crystal_face_perp_dist
_exptl_oxdiff_crystal_face_indexfrac_h
_exptl_oxdiff_crystal_face_indexfrac_k
_exptl_oxdiff_crystal_face_indexfrac_l
_exptl_oxdiff_crystal_face_x
_exptl_oxdiff_crystal_face_y
_exptl_oxdiff_crystal_face_z
5 0 -10 0.0097 4.9707 0.0208 -9.9883 -0.1395 -0.1925 1.0256
-5 0 10 0.0194 -4.9707 -0.0208 9.9883 0.1395 0.1925 -1.0256
3 -6 4 0.0388 2.9930 -5.9984 3.9757 0.7916 0.5694 0.2202
-2 -3 -10 0.0153 -2.0322 -2.9738 -9.9817 -0.5710 0.5857 0.4935
4 3 9 0.0392 4.0282 2.9758 8.9802 0.6833 -0.6889 -0.2572
-6 1 8 0.0250 -5.9726 0.9817 7.9959 -0.1092 0.1372 -1.0296
7 0 -5 0.0187 6.9822 0.0102 -5.0019 0.3089 -0.3482 0.9142
-1 7 -2 0.0466 -0.9866 6.9924 -1.9814 -0.5637 -0.8276 -0.1885

loop_
_geom_angle_atom_site_label_1
_geom_angle_atom_site_label_2
_geom_angle_atom_site_label_3
_geom_angle
N3 C2 Se1 121.20(14)
N10 C2 Se1 122.37(15)
N10 C2 N3 116.43(17)
C2 N3 C4 126.43(16)
N3 C4 C5 111.21(16)
N3 C4 C9 108.48(15)
C5 C4 C9 110.59(15)
C4 C5 C6 111.45(18)
C7 C6 C5 111.47(18)
C8 C7 C6 110.94(18)
C7 C8 C9 111.43(16)
C4 C9 C8 110.97(17)
C2 N10 C11 122.55(17)
C2 N10 C13 120.61(17)
C13 N10 C11 116.36(15)
N10 C11 C12 112.20(16)

loop_
_geom_bond_atom_site_label_1
_geom_bond_atom_site_label_2
_geom_bond_distance
Se1 C2 1.8711(19)
C2 N3 1.342(3)
C2 N10 1.342(3)
N3 C4 1.463(2)
C4 C5 1.520(3)
C4 C9 1.529(3)
C5 C6 1.527(3)
C6 C7 1.521(3)
C7 C8 1.515(3)
C8 C9 1.531(3)
N10 C11 1.470(2)
N10 C13 1.463(3)
C11 C12 1.513(3)
